data_4334649
loop_
_publ_author_name
'Li-Yi Zhang'
'Liang-Jin Xu'
'Xu Zhang'
'Jin-Yun Wang'
'Jia Li'
'Zhong-Ning Chen'

_publ_section_title
;
 Spectroscopic and Phosphorescent Modulation in Triphosphine-Supported
 PtAg2 Heterotrinuclear Alkynyl Complexes
;
_journal_name_full 'Inorganic Chemistry'
_journal_page_first 5167
_journal_page_last 5175
_journal_paper_doi 10.1021/ic4000457
_journal_volume 52
_journal_year 2013
_chemical_formula_sum 'C83 H68 Ag2 Cl4 F6 O8 P6 Pt'
_chemical_formula_weight 2045.82
_chemical_name_systematic
; 
 ? 
;
_space_group_IT_number 4
_symmetry_cell_setting monoclinic
_symmetry_space_group_name_Hall 'P 2yb'
_symmetry_space_group_name_H-M 'P 1 21 1'
_atom_sites_solution_hydrogens geom
_atom_sites_solution_primary direct
_atom_sites_solution_secondary difmap
_audit_creation_method SHELXL-97
_cell_angle_alpha 90.00
_cell_angle_beta 97.881(2)
_cell_angle_gamma 90.00
_cell_formula_units_Z 2
_cell_length_a 12.8933(3)
_cell_length_b 19.5901(6)
_cell_length_c 17.0399(5)
_cell_measurement_temperature 293(2)
_cell_volume 4263.3(2)
_computing_structure_refinement 'SHELXL-97 (Sheldrick, 1997)'
_computing_structure_solution 'SHELXS-97 (Sheldrick, 1990)'
_diffrn_ambient_temperature 293(2)
_diffrn_measured_fraction_theta_full 0.984
_diffrn_measured_fraction_theta_max 0.984
_diffrn_radiation_monochromator graphite
_diffrn_radiation_source 'fine-focus sealed tube'
_diffrn_radiation_type MoK\a
_diffrn_radiation_wavelength 0.71073
_diffrn_reflns_av_R_equivalents 0.0377
_diffrn_reflns_av_sigmaI/netI 0.1047
_diffrn_reflns_limit_h_max 16
_diffrn_reflns_limit_h_min -16
_diffrn_reflns_limit_k_max 25
_diffrn_reflns_limit_k_min -25
_diffrn_reflns_limit_l_max 22
_diffrn_reflns_limit_l_min -21
_diffrn_reflns_number 37630
_diffrn_reflns_theta_full 27.50
_diffrn_reflns_theta_max 27.50
_diffrn_reflns_theta_min 2.98
_exptl_absorpt_coefficient_mu 2.395
_exptl_absorpt_correction_T_max 0.6423
_exptl_absorpt_correction_T_min 0.2184
_exptl_absorpt_correction_type multi-scan
_exptl_crystal_colour Blue
_exptl_crystal_density_diffrn 1.594
_exptl_crystal_description Block
_exptl_crystal_F_000 2028
_exptl_crystal_size_max 0.65
_exptl_crystal_size_mid 0.60
_exptl_crystal_size_min 0.45
_platon_squeeze_details
;
The unit cell contains 2 methylene chloride molecules which have been treated 
as a diffuse contribution to the overall scattering without specific atom 
positions by SQUEEZE/PLATON. 
;
_refine_diff_density_max 1.199
_refine_diff_density_min -1.071
_refine_diff_density_rms 0.090
_refine_ls_abs_structure_details 'Flack H D (1983), Acta Cryst. A39, 876-881'
_refine_ls_abs_structure_Flack -0.002(3)
_refine_ls_extinction_method none
_refine_ls_goodness_of_fit_ref 0.880
_refine_ls_hydrogen_treatment constr
_refine_ls_matrix_type full
_refine_ls_number_parameters 982
_refine_ls_number_reflns 19078
_refine_ls_number_restraints 247
_refine_ls_restrained_S_all 0.891
_refine_ls_R_factor_all 0.0474
_refine_ls_R_factor_gt 0.0378
_refine_ls_shift/su_max 0.002
_refine_ls_shift/su_mean 0.000
_refine_ls_structure_factor_coef Fsqd
_refine_ls_weighting_details 'calc w=1/[\s^2^(Fo^2^)+(0.0221P)^2^+0.0000P] where P=(Fo^2^+2Fc^2^)/3'
_refine_ls_weighting_scheme calc
_refine_ls_wR_factor_gt 0.0811
_refine_ls_wR_factor_ref 0.0866
_reflns_number_gt 15700
_reflns_number_total 19078
_reflns_threshold_expression >2sigma(I)
_cod_data_source_file ic4000457_si_002_02.cif
_cod_data_source_block 2_CH2Cl2
_cod_database_code 4334649

loop_
_symmetry_equiv_pos_as_xyz
'x, y, z'
'-x, y+1/2, -z'

loop_
_atom_site_label
_atom_site_type_symbol
_atom_site_fract_x
_atom_site_fract_y
_atom_site_fract_z
_atom_site_U_iso_or_equiv
_atom_site_adp_type
_atom_site_occupancy
_atom_site_symmetry_multiplicity
_atom_site_calc_flag
_atom_site_refinement_flags
_atom_site_disorder_assembly
_atom_site_disorder_group
Pt1 Pt 0.433787(16) 0.431547(13) 0.250045(11) 0.03577(5) Uani 1 1 d . . .
Ag1 Ag 0.42634(4) 0.56887(3) 0.17890(3) 0.04862(13) Uani 1 1 d . . .
Ag2 Ag 0.45119(4) 0.28392(3) 0.30166(3) 0.05220(13) Uani 1 1 d . . .
Cl1 Cl -0.07185(16) 0.41019(14) 0.09590(17) 0.0812(7) Uani 1 1 d . . .
Cl2 Cl 0.4621(2) 0.12662(14) 0.41850(16) 0.0862(7) Uani 1 1 d . . .
P1 P 0.25849(13) 0.27950(10) 0.28231(9) 0.0437(4) Uani 1 1 d . . .
P2 P 0.25775(10) 0.43524(12) 0.26539(7) 0.0377(3) Uani 1 1 d . . .
P3 P 0.24996(12) 0.58302(9) 0.20477(10) 0.0439(4) Uani 1 1 d . . .
P4 P 0.60734(12) 0.28340(9) 0.23303(9) 0.0385(3) Uani 1 1 d . . .
P5 P 0.60651(10) 0.44109(10) 0.23187(8) 0.0342(3) Uani 1 1 d . . .
P6 P 0.57787(13) 0.55599(9) 0.11262(10) 0.0409(4) Uani 1 1 d . . .
O1 O -0.0261(8) 0.4717(5) 0.0737(9) 0.213(6) Uani 1 1 d . . .
O2 O -0.0751(8) 0.4133(8) 0.1702(5) 0.230(7) Uani 1 1 d . . .
O3 O 0.0031(6) 0.3634(5) 0.0797(5) 0.135(3) Uani 1 1 d . . .
O4 O -0.1699(5) 0.4068(4) 0.0503(5) 0.155(4) Uani 1 1 d . . .
O5 O 0.4882(6) 0.1971(3) 0.4126(4) 0.121(3) Uani 1 1 d . . .
O6 O 0.5046(12) 0.0885(6) 0.3636(8) 0.289(9) Uani 1 1 d . . .
O7 O 0.3562(7) 0.1102(7) 0.4236(6) 0.214(6) Uani 1 1 d . . .
O8 O 0.5074(8) 0.1049(5) 0.4941(6) 0.184(5) Uani 1 1 d . . .
C1 C 0.1981(5) 0.3545(4) 0.2295(4) 0.0482(17) Uani 1 1 d . . .
H1A H 0.2036 0.3500 0.1736 0.058 Uiso 1 1 calc R . .
H1B H 0.1242 0.3555 0.2351 0.058 Uiso 1 1 calc R . .
C2 C 0.1866(5) 0.4991(3) 0.2014(4) 0.0451(16) Uani 1 1 d . . .
H2A H 0.1172 0.5043 0.2166 0.054 Uiso 1 1 calc R . .
H2B H 0.1782 0.4825 0.1473 0.054 Uiso 1 1 calc R . .
C3 C 0.6830(5) 0.3635(3) 0.2518(4) 0.0419(14) Uani 1 1 d . . .
H3A H 0.7149 0.3641 0.3068 0.050 Uiso 1 1 calc R . .
H3B H 0.7390 0.3637 0.2192 0.050 Uiso 1 1 calc R . .
C4 C 0.6279(5) 0.4680(3) 0.1320(3) 0.0417(14) Uani 1 1 d . . .
H4A H 0.5920 0.4370 0.0930 0.050 Uiso 1 1 calc R . .
H4B H 0.7021 0.4665 0.1277 0.050 Uiso 1 1 calc R . .
C5 C 0.1941(6) 0.2761(3) 0.3698(4) 0.0507(17) Uani 1 1 d . . .
C6 C 0.2498(7) 0.2864(5) 0.4427(4) 0.072(2) Uani 1 1 d . . .
H6A H 0.3222 0.2908 0.4477 0.086 Uiso 1 1 calc R . .
C7 C 0.1975(12) 0.2905(5) 0.5124(5) 0.113(4) Uani 1 1 d . . .
H7A H 0.2346 0.3005 0.5618 0.135 Uiso 1 1 calc R . .
C8 C 0.0916(11) 0.2792(6) 0.5033(8) 0.110(4) Uani 1 1 d . . .
H8A H 0.0566 0.2780 0.5475 0.132 Uiso 1 1 calc R . .
C9 C 0.0383(9) 0.2700(7) 0.4309(7) 0.121(5) Uani 1 1 d . . .
H9A H -0.0343 0.2670 0.4247 0.146 Uiso 1 1 calc R . .
C10 C 0.0885(7) 0.2652(4) 0.3673(6) 0.079(3) Uani 1 1 d . . .
H10A H 0.0498 0.2538 0.3190 0.095 Uiso 1 1 calc R . .
C11 C 0.2048(4) 0.2085(2) 0.2217(3) 0.0497(16) Uani 1 1 d G . .
C12 C 0.1879(5) 0.2133(3) 0.1395(3) 0.081(3) Uani 1 1 d G . .
H12A H 0.1975 0.2548 0.1150 0.097 Uiso 1 1 calc R . .
C13 C 0.1565(5) 0.1562(4) 0.0941(3) 0.092(3) Uani 1 1 d G . .
H13A H 0.1452 0.1594 0.0391 0.110 Uiso 1 1 calc R . .
C14 C 0.1421(5) 0.0942(3) 0.1308(4) 0.107(4) Uani 1 1 d G . .
H14A H 0.1212 0.0559 0.1003 0.128 Uiso 1 1 calc R . .
C15 C 0.1591(5) 0.0894(2) 0.2129(4) 0.093(3) Uani 1 1 d G . .
H15A H 0.1495 0.0479 0.2375 0.111 Uiso 1 1 calc R . .
C16 C 0.1904(4) 0.1465(3) 0.2584(3) 0.074(2) Uani 1 1 d G . .
H16A H 0.2018 0.1433 0.3133 0.089 Uiso 1 1 calc R . .
C17 C 0.2152(5) 0.4520(4) 0.3596(4) 0.0488(17) Uani 1 1 d . . .
C18 C 0.1086(5) 0.4423(5) 0.3686(4) 0.0613(19) Uani 1 1 d . . .
H18A H 0.0619 0.4260 0.3263 0.074 Uiso 1 1 calc R . .
C19 C 0.0737(7) 0.4567(4) 0.4389(4) 0.070(2) Uani 1 1 d . . .
H19A H 0.0038 0.4497 0.4448 0.084 Uiso 1 1 calc R . .
C20 C 0.1416(7) 0.4811(5) 0.4996(5) 0.083(3) Uani 1 1 d . . .
H20A H 0.1174 0.4903 0.5475 0.100 Uiso 1 1 calc R . .
C21 C 0.2424(7) 0.4926(5) 0.4936(4) 0.080(3) Uani 1 1 d . . .
H21A H 0.2861 0.5099 0.5370 0.096 Uiso 1 1 calc R . .
C22 C 0.2833(6) 0.4791(4) 0.4235(4) 0.0568(19) Uani 1 1 d . . .
H22A H 0.3532 0.4877 0.4193 0.068 Uiso 1 1 calc R . .
C23 C 0.1823(5) 0.6293(4) 0.1200(5) 0.0567(19) Uani 1 1 d . . .
C24 C 0.1603(7) 0.5997(4) 0.0479(4) 0.069(2) Uani 1 1 d . . .
H24A H 0.1727 0.5533 0.0431 0.083 Uiso 1 1 calc R . .
C25 C 0.1203(8) 0.6361(5) -0.0184(5) 0.091(3) Uani 1 1 d . . .
H25A H 0.1062 0.6148 -0.0675 0.109 Uiso 1 1 calc R . .
C26 C 0.1023(8) 0.7024(6) -0.0106(6) 0.089(3) Uani 1 1 d . . .
H26A H 0.0744 0.7275 -0.0548 0.106 Uiso 1 1 calc R . .
C27 C 0.1239(8) 0.7341(5) 0.0607(7) 0.096(3) Uani 1 1 d . . .
H27A H 0.1110 0.7806 0.0642 0.115 Uiso 1 1 calc R . .
C28 C 0.1639(6) 0.6993(5) 0.1267(5) 0.072(2) Uani 1 1 d . . .
H28A H 0.1788 0.7214 0.1752 0.086 Uiso 1 1 calc R . .
C29 C 0.2144(5) 0.6224(3) 0.2932(4) 0.0469(15) Uani 1 1 d . . .
C30 C 0.1106(7) 0.6370(4) 0.3000(6) 0.076(2) Uani 1 1 d . . .
H30A H 0.0571 0.6291 0.2585 0.091 Uiso 1 1 calc R . .
C31 C 0.0907(8) 0.6641(5) 0.3721(6) 0.100(3) Uani 1 1 d . . .
H31A H 0.0219 0.6714 0.3806 0.120 Uiso 1 1 calc R . .
C32 C 0.1733(10) 0.6807(5) 0.4325(6) 0.105(4) Uani 1 1 d . . .
H32A H 0.1593 0.7007 0.4795 0.126 Uiso 1 1 calc R . .
C33 C 0.2639(8) 0.6682(6) 0.4220(6) 0.097(4) Uani 1 1 d . . .
H33A H 0.3172 0.6798 0.4622 0.117 Uiso 1 1 calc R . .
C34 C 0.2910(6) 0.6394(4) 0.3572(4) 0.065(2) Uani 1 1 d . . .
H34A H 0.3611 0.6303 0.3542 0.078 Uiso 1 1 calc R . .
C35 C 0.5671(5) 0.2799(3) 0.1270(4) 0.0462(15) Uani 1 1 d . . .
C36 C 0.6324(6) 0.2983(4) 0.0701(4) 0.0572(18) Uani 1 1 d . . .
H36A H 0.7012 0.3116 0.0861 0.069 Uiso 1 1 calc R . .
C37 C 0.5935(8) 0.2962(6) -0.0080(4) 0.086(3) Uani 1 1 d . . .
H37A H 0.6338 0.3134 -0.0448 0.103 Uiso 1 1 calc R . .
C38 C 0.4994(9) 0.2704(5) -0.0335(5) 0.084(3) Uani 1 1 d . . .
H38A H 0.4789 0.2658 -0.0878 0.100 Uiso 1 1 calc R . .
C39 C 0.4309(7) 0.2500(5) 0.0184(5) 0.074(2) Uani 1 1 d . . .
H39A H 0.3648 0.2327 0.0003 0.089 Uiso 1 1 calc R . .
C40 C 0.4678(6) 0.2573(4) 0.1013(4) 0.0585(19) Uani 1 1 d . . .
H40A H 0.4235 0.2465 0.1382 0.070 Uiso 1 1 calc R . .
C41 C 0.7125(3) 0.2210(2) 0.2566(3) 0.0458(15) Uani 1 1 d G . .
C42 C 0.7055(4) 0.1758(3) 0.3185(3) 0.113(4) Uani 1 1 d G . .
H42A H 0.6475 0.1770 0.3455 0.135 Uiso 1 1 calc R . .
C43 C 0.7851(5) 0.1289(3) 0.3402(4) 0.136(5) Uani 1 1 d G . .
H43A H 0.7804 0.0986 0.3816 0.163 Uiso 1 1 calc R . .
C44 C 0.8718(4) 0.1271(3) 0.2999(4) 0.094(3) Uani 1 1 d G . .
H44A H 0.9250 0.0957 0.3143 0.113 Uiso 1 1 calc R . .
C45 C 0.8788(3) 0.1723(3) 0.2379(3) 0.085(3) Uani 1 1 d G . .
H45A H 0.9368 0.1711 0.2110 0.102 Uiso 1 1 calc R . .
C46 C 0.7992(4) 0.2192(3) 0.2163(3) 0.069(2) Uani 1 1 d G . .
H46A H 0.8039 0.2495 0.1748 0.082 Uiso 1 1 calc R . .
C47 C 0.6790(5) 0.5051(3) 0.2954(3) 0.0395(14) Uani 1 1 d . . .
C48 C 0.6293(6) 0.5475(3) 0.3409(4) 0.0533(17) Uani 1 1 d . . .
H48A H 0.5575 0.5434 0.3413 0.064 Uiso 1 1 calc R . .
C49 C 0.6884(8) 0.5993(5) 0.3892(5) 0.084(3) Uani 1 1 d . . .
H49A H 0.6551 0.6289 0.4204 0.101 Uiso 1 1 calc R . .
C50 C 0.7963(7) 0.6037(5) 0.3878(5) 0.082(3) Uani 1 1 d . . .
H50A H 0.8358 0.6361 0.4186 0.099 Uiso 1 1 calc R . .
C51 C 0.8433(6) 0.5607(4) 0.3413(5) 0.067(2) Uani 1 1 d . . .
H51A H 0.9151 0.5642 0.3406 0.080 Uiso 1 1 calc R . .
C52 C 0.7863(5) 0.5107(4) 0.2938(4) 0.0523(17) Uani 1 1 d . . .
H52A H 0.8199 0.4819 0.2620 0.063 Uiso 1 1 calc R . .
C53 C 0.6918(5) 0.6108(3) 0.1368(4) 0.0469(15) Uani 1 1 d . . .
C54 C 0.6802(6) 0.6690(4) 0.1781(5) 0.065(2) Uani 1 1 d . . .
H54A H 0.6170 0.6783 0.1965 0.078 Uiso 1 1 calc R . .
C55 C 0.7631(8) 0.7146(5) 0.1927(6) 0.095(3) Uani 1 1 d . . .
H55A H 0.7537 0.7551 0.2191 0.114 Uiso 1 1 calc R . .
C56 C 0.8579(7) 0.7012(5) 0.1690(6) 0.091(3) Uani 1 1 d . . .
H56A H 0.9135 0.7314 0.1811 0.110 Uiso 1 1 calc R . .
C57 C 0.8697(6) 0.6429(6) 0.1275(5) 0.080(3) Uani 1 1 d . . .
H57A H 0.9336 0.6332 0.1104 0.097 Uiso 1 1 calc R . .
C58 C 0.7892(5) 0.5993(4) 0.1111(4) 0.0562(18) Uani 1 1 d . . .
H58A H 0.7983 0.5602 0.0819 0.067 Uiso 1 1 calc R . .
C59 C 0.5438(5) 0.5609(4) 0.0064(4) 0.0475(16) Uani 1 1 d . . .
C60 C 0.4477(7) 0.5902(4) -0.0254(5) 0.071(2) Uani 1 1 d . . .
H60A H 0.4038 0.6057 0.0098 0.085 Uiso 1 1 calc R . .
C61 C 0.4159(9) 0.5973(5) -0.1021(5) 0.089(3) Uani 1 1 d . . .
H61A H 0.3512 0.6168 -0.1200 0.106 Uiso 1 1 calc R . .
C62 C 0.4800(9) 0.5753(5) -0.1546(5) 0.094(3) Uani 1 1 d U . .
H62A H 0.4589 0.5807 -0.2086 0.113 Uiso 1 1 calc R . .
C63 C 0.5714(9) 0.5466(6) -0.1299(5) 0.105(4) Uani 1 1 d U . .
H63A H 0.6131 0.5315 -0.1669 0.126 Uiso 1 1 calc R . .
C64 C 0.6086(7) 0.5378(5) -0.0443(4) 0.083(3) Uani 1 1 d . . .
H64A H 0.6728 0.5177 -0.0262 0.099 Uiso 1 1 calc R . .
C65 C 0.3821(4) 0.4330(4) 0.1322(3) 0.0421(12) Uani 1 1 d . . .
C66 C 0.3469(4) 0.4309(4) 0.0648(3) 0.0477(13) Uani 1 1 d . . .
C67 C 0.2979(5) 0.4261(5) -0.0171(3) 0.0606(18) Uani 1 1 d . . .
C68 C 0.1861(7) 0.4135(5) -0.0321(5) 0.085(3) Uani 1 1 d . . .
H68A H 0.1481 0.4095 0.0103 0.103 Uiso 1 1 calc R . .
C69 C 0.1363(8) 0.4074(6) -0.1072(7) 0.116(4) Uani 1 1 d . . .
H69A H 0.0651 0.3977 -0.1159 0.139 Uiso 1 1 calc R . .
C70 C 0.1893(12) 0.4155(5) -0.1693(6) 0.114(5) Uani 1 1 d D A .
C71 C 0.2964(9) 0.4243(5) -0.1570(4) 0.094(3) Uani 1 1 d . . .
H71A H 0.3322 0.4281 -0.2007 0.112 Uiso 1 1 calc R . .
C72 C 0.3547(6) 0.4279(5) -0.0787(3) 0.068(2) Uani 1 1 d . . .
H72A H 0.4274 0.4312 -0.0707 0.082 Uiso 1 1 calc R . .
C73 C 0.1426(10) 0.4093(6) -0.2555(6) 0.174(5) Uani 1 1 d DU . .
F1 F 0.2043(12) 0.4402(9) -0.3055(6) 0.189(5) Uani 0.50 1 d PDU A 1
F2 F 0.0605(13) 0.4511(7) -0.2579(7) 0.185(5) Uani 0.50 1 d PDU A 1
F3 F 0.1148(16) 0.3500(7) -0.2847(9) 0.188(5) Uani 0.50 1 d PDU A 1
F1' F 0.0650(14) 0.3617(8) -0.2575(8) 0.187(5) Uani 0.50 1 d PDU A 2
F2' F 0.2091(12) 0.3808(9) -0.3030(7) 0.188(5) Uani 0.50 1 d PDU A 2
F3' F 0.1056(16) 0.4643(7) -0.2893(8) 0.183(5) Uani 0.50 1 d PDU A 2
C74 C 0.4822(5) 0.4114(3) 0.3640(3) 0.0387(14) Uani 1 1 d . . .
C75 C 0.5078(6) 0.3931(4) 0.4301(4) 0.0541(18) Uani 1 1 d . . .
C76 C 0.5297(6) 0.3796(3) 0.51336(18) 0.073(2) Uani 1 1 d GDU . .
C77 C 0.5249(6) 0.4318(2) 0.5679(3) 0.097(2) Uani 1 1 d GDU . .
H77A H 0.5127 0.4765 0.5505 0.116 Uiso 1 1 calc R . .
C78 C 0.5381(6) 0.4173(3) 0.6485(2) 0.126(3) Uani 1 1 d GDU . .
H78A H 0.5348 0.4523 0.6850 0.152 Uiso 1 1 calc R . .
C79 C 0.5562(7) 0.3506(3) 0.6746(2) 0.136(3) Uani 1 1 d GDU B .
C80 C 0.5611(7) 0.2984(3) 0.6200(3) 0.133(3) Uani 1 1 d GDU . .
H80A H 0.5732 0.2537 0.6374 0.160 Uiso 1 1 calc R . .
C81 C 0.5479(7) 0.3129(3) 0.5394(3) 0.109(3) Uani 1 1 d GDU . .
H81A H 0.5511 0.2779 0.5029 0.131 Uiso 1 1 calc R . .
C82 C 0.5718(10) 0.3339(5) 0.7622(4) 0.158(4) Uani 1 1 d DU . .
F4 F 0.5664(16) 0.2684(6) 0.7784(7) 0.177(6) Uani 0.50 1 d PDU B 1
F5 F 0.5286(14) 0.3718(9) 0.8091(6) 0.178(6) Uani 0.50 1 d PDU B 1
F6 F 0.6858(9) 0.3466(10) 0.7890(6) 0.196(6) Uani 0.50 1 d PDU B 1
F4' F 0.5895(17) 0.3864(8) 0.8101(5) 0.183(6) Uani 0.50 1 d PDU B 2
F5' F 0.6304(15) 0.2825(9) 0.7843(8) 0.200(7) Uani 0.50 1 d PDU B 2
F6' F 0.4677(11) 0.3116(10) 0.7783(7) 0.200(6) Uani 0.50 1 d PDU B 2

loop_
_atom_site_aniso_label
_atom_site_aniso_U_11
_atom_site_aniso_U_22
_atom_site_aniso_U_33
_atom_site_aniso_U_23
_atom_site_aniso_U_13
_atom_site_aniso_U_12
Pt1 0.03212(10) 0.04424(12) 0.03174(9) 0.00201(11) 0.00725(7) -0.00173(11)
Ag1 0.0343(2) 0.0506(3) 0.0632(3) 0.0064(3) 0.0146(2) 0.0020(2)
Ag2 0.0417(3) 0.0553(3) 0.0614(3) 0.0074(3) 0.0137(2) -0.0050(2)
Cl1 0.0405(10) 0.0967(18) 0.1086(17) -0.0392(14) 0.0176(10) -0.0091(10)
Cl2 0.0834(17) 0.0829(18) 0.0950(17) 0.0149(15) 0.0223(14) -0.0012(14)
P1 0.0393(8) 0.0496(10) 0.0435(8) 0.0002(8) 0.0105(7) -0.0096(8)
P2 0.0306(6) 0.0480(8) 0.0355(6) -0.0007(9) 0.0077(5) -0.0035(9)
P3 0.0315(8) 0.0508(11) 0.0498(9) 0.0026(8) 0.0072(7) 0.0034(7)
P4 0.0353(8) 0.0389(8) 0.0415(8) 0.0021(7) 0.0061(6) -0.0002(7)
P5 0.0301(6) 0.0391(9) 0.0344(6) 0.0018(7) 0.0075(5) -0.0010(7)
P6 0.0346(8) 0.0469(10) 0.0419(8) 0.0084(7) 0.0077(6) -0.0024(7)
O1 0.134(9) 0.142(9) 0.348(17) -0.036(9) -0.023(10) -0.036(7)
O2 0.157(9) 0.43(2) 0.110(6) -0.020(10) 0.053(6) 0.109(12)
O3 0.090(6) 0.192(8) 0.128(7) -0.038(6) 0.031(5) 0.027(6)
O4 0.055(4) 0.178(9) 0.226(9) -0.090(7) -0.004(5) -0.014(5)
O5 0.182(8) 0.072(5) 0.114(5) 0.019(4) 0.033(5) 0.027(5)
O6 0.47(2) 0.176(10) 0.298(14) -0.136(10) 0.317(16) -0.159(12)
O7 0.075(6) 0.388(17) 0.171(8) 0.051(10) -0.009(6) -0.070(8)
O8 0.169(9) 0.186(9) 0.173(9) 0.108(8) -0.056(7) -0.035(7)
C1 0.039(4) 0.056(4) 0.049(4) -0.002(3) 0.002(3) -0.003(3)
C2 0.033(3) 0.050(4) 0.052(4) -0.001(3) 0.004(3) 0.005(3)
C3 0.041(3) 0.037(3) 0.048(3) 0.002(3) 0.010(3) 0.002(3)
C4 0.048(4) 0.045(4) 0.035(3) -0.001(3) 0.017(3) -0.002(3)
C5 0.062(4) 0.042(4) 0.051(4) -0.006(3) 0.019(3) -0.015(3)
C6 0.076(6) 0.091(6) 0.052(4) 0.006(4) 0.022(4) -0.010(5)
C7 0.228(15) 0.064(6) 0.054(5) 0.010(5) 0.047(7) 0.001(8)
C8 0.147(11) 0.077(7) 0.128(10) 0.008(7) 0.099(9) -0.016(7)
C9 0.120(9) 0.165(12) 0.095(7) -0.027(8) 0.071(7) -0.076(8)
C10 0.069(6) 0.080(6) 0.096(6) -0.010(5) 0.037(5) -0.029(5)
C11 0.031(3) 0.052(4) 0.065(4) -0.011(3) 0.005(3) 0.001(3)
C12 0.093(7) 0.092(7) 0.058(5) -0.035(5) 0.011(4) -0.005(6)
C13 0.112(8) 0.081(7) 0.075(6) -0.031(5) -0.009(6) 0.004(6)
C14 0.056(5) 0.072(7) 0.190(12) -0.069(7) 0.012(7) -0.006(5)
C15 0.093(7) 0.053(5) 0.130(9) -0.025(6) 0.008(6) -0.008(5)
C16 0.064(5) 0.067(5) 0.092(6) -0.002(5) 0.015(5) -0.007(4)
C17 0.043(3) 0.063(5) 0.041(3) 0.001(3) 0.010(3) 0.003(3)
C18 0.044(3) 0.080(6) 0.065(4) -0.008(4) 0.024(3) -0.013(4)
C19 0.078(6) 0.080(6) 0.059(4) -0.008(4) 0.039(4) -0.011(4)
C20 0.079(6) 0.116(8) 0.062(5) -0.011(5) 0.040(5) 0.008(6)
C21 0.072(6) 0.120(8) 0.049(4) -0.031(5) 0.012(4) 0.014(6)
C22 0.049(4) 0.075(5) 0.049(4) -0.013(4) 0.013(3) -0.005(4)
C23 0.032(3) 0.069(5) 0.069(5) 0.019(4) 0.006(3) 0.000(3)
C24 0.092(6) 0.064(5) 0.049(4) 0.000(4) 0.001(4) 0.011(5)
C25 0.116(9) 0.086(7) 0.068(5) 0.022(5) 0.009(5) 0.004(6)
C26 0.091(7) 0.104(8) 0.068(6) 0.038(6) 0.003(5) 0.008(6)
C27 0.106(8) 0.053(6) 0.130(9) 0.045(6) 0.021(7) 0.005(5)
C28 0.058(5) 0.081(6) 0.075(6) 0.020(5) 0.006(4) -0.003(4)
C29 0.044(4) 0.046(4) 0.052(4) -0.002(3) 0.013(3) 0.002(3)
C30 0.062(5) 0.068(5) 0.108(7) -0.019(5) 0.042(5) -0.011(4)
C31 0.073(6) 0.122(8) 0.115(8) -0.051(7) 0.051(6) -0.007(6)
C32 0.125(10) 0.100(8) 0.094(7) -0.055(6) 0.029(7) -0.011(7)
C33 0.068(6) 0.141(10) 0.081(6) -0.048(6) 0.002(5) 0.006(7)
C34 0.063(5) 0.061(5) 0.069(5) -0.005(4) -0.003(4) 0.003(4)
C35 0.045(4) 0.042(4) 0.049(4) -0.002(3) -0.001(3) 0.000(3)
C36 0.053(4) 0.064(5) 0.052(4) 0.002(4) 0.001(3) -0.007(4)
C37 0.096(7) 0.133(9) 0.032(4) 0.004(5) 0.022(4) -0.016(7)
C38 0.117(8) 0.084(7) 0.044(4) -0.007(4) -0.011(5) -0.008(6)
C39 0.062(5) 0.091(7) 0.064(5) -0.016(5) -0.009(4) -0.010(5)
C40 0.053(4) 0.064(5) 0.057(4) -0.005(4) 0.001(3) -0.011(4)
C41 0.051(4) 0.039(4) 0.047(3) -0.004(3) 0.006(3) -0.001(3)
C42 0.104(8) 0.111(8) 0.132(9) 0.075(7) 0.052(7) 0.042(7)
C43 0.101(9) 0.116(9) 0.201(12) 0.112(9) 0.062(8) 0.058(7)
C44 0.077(7) 0.055(6) 0.144(9) 0.017(6) -0.012(6) 0.013(5)
C45 0.060(5) 0.109(8) 0.080(6) -0.019(5) -0.011(4) 0.030(5)
C46 0.054(5) 0.081(6) 0.073(5) 0.013(5) 0.016(4) 0.025(4)
C47 0.043(3) 0.039(3) 0.037(3) -0.004(3) 0.009(3) -0.004(3)
C48 0.054(4) 0.050(4) 0.058(4) -0.008(3) 0.014(3) -0.002(3)
C49 0.100(7) 0.076(6) 0.083(6) -0.036(5) 0.035(5) -0.024(5)
C50 0.084(7) 0.075(6) 0.088(6) -0.023(5) 0.008(5) -0.042(5)
C51 0.050(4) 0.063(5) 0.088(6) -0.014(4) 0.012(4) -0.020(4)
C52 0.033(3) 0.061(5) 0.061(4) -0.001(3) 0.002(3) -0.005(3)
C53 0.039(3) 0.046(4) 0.056(4) 0.007(3) 0.006(3) -0.001(3)
C54 0.056(5) 0.054(5) 0.084(6) -0.001(4) 0.007(4) -0.004(4)
C55 0.076(7) 0.065(6) 0.139(9) -0.024(6) -0.005(6) -0.012(5)
C56 0.061(6) 0.081(7) 0.126(9) 0.012(6) -0.007(6) -0.031(5)
C57 0.045(5) 0.122(8) 0.076(5) 0.011(6) 0.011(4) -0.024(5)
C58 0.043(4) 0.067(5) 0.057(4) 0.002(4) 0.005(3) -0.007(4)
C59 0.051(4) 0.048(4) 0.045(4) 0.006(3) 0.014(3) -0.012(3)
C60 0.085(6) 0.050(5) 0.072(5) 0.020(4) -0.006(5) 0.010(4)
C61 0.122(9) 0.072(6) 0.059(5) 0.010(5) -0.031(5) -0.003(6)
C62 0.126(9) 0.094(8) 0.055(5) 0.016(5) -0.013(6) -0.036(7)
C63 0.100(7) 0.157(11) 0.060(5) -0.020(6) 0.022(5) -0.063(7)
C64 0.062(5) 0.141(9) 0.049(4) 0.007(5) 0.018(4) -0.028(5)
C65 0.038(3) 0.054(3) 0.034(2) 0.002(4) 0.002(2) -0.005(4)
C66 0.039(3) 0.057(4) 0.048(3) -0.005(4) 0.010(2) -0.001(4)
C67 0.062(4) 0.078(5) 0.039(3) 0.002(4) -0.003(3) -0.009(5)
C68 0.067(5) 0.105(8) 0.080(5) -0.029(5) -0.006(4) -0.002(5)
C69 0.080(7) 0.135(11) 0.114(8) -0.017(8) -0.057(6) -0.003(7)
C70 0.168(12) 0.070(7) 0.082(6) 0.001(6) -0.063(8) 0.010(8)
C71 0.162(10) 0.076(7) 0.045(4) 0.005(5) 0.023(5) 0.000(8)
C72 0.082(5) 0.083(6) 0.040(3) -0.001(5) 0.015(3) -0.020(6)
C73 0.327(14) 0.076(6) 0.093(7) 0.004(4) -0.069(7) 0.027(5)
F1 0.353(13) 0.120(6) 0.065(4) 0.013(5) -0.069(6) 0.026(7)
F2 0.331(13) 0.116(6) 0.074(7) 0.022(5) -0.091(7) 0.048(7)
F3 0.357(13) 0.112(5) 0.066(6) -0.028(5) -0.073(7) 0.009(6)
F1' 0.355(14) 0.111(6) 0.064(7) -0.025(5) -0.078(7) -0.008(7)
F2' 0.360(13) 0.113(6) 0.067(5) -0.013(5) -0.063(6) 0.023(7)
F3' 0.340(13) 0.117(5) 0.060(6) 0.028(4) -0.090(7) 0.038(6)
C74 0.039(3) 0.043(4) 0.035(3) -0.003(2) 0.010(2) -0.007(3)
C75 0.058(4) 0.063(5) 0.040(3) 0.007(3) 0.003(3) -0.003(4)
C76 0.125(6) 0.057(4) 0.034(3) 0.008(3) 0.002(4) 0.015(4)
C77 0.164(6) 0.082(4) 0.042(3) 0.005(4) 0.001(4) 0.043(6)
C78 0.206(7) 0.117(6) 0.052(4) 0.005(4) 0.003(5) 0.061(6)
C79 0.225(7) 0.122(6) 0.062(4) 0.021(4) 0.017(5) 0.079(6)
C80 0.227(8) 0.095(5) 0.077(5) 0.031(4) 0.015(6) 0.052(6)
C81 0.186(7) 0.070(5) 0.065(4) 0.009(4) -0.004(5) 0.033(5)
C82 0.232(9) 0.166(8) 0.081(5) 0.033(5) 0.035(7) 0.069(8)
F4 0.230(15) 0.190(9) 0.121(9) 0.097(8) 0.058(10) 0.084(9)
F5 0.266(15) 0.196(12) 0.086(9) -0.006(9) 0.074(10) 0.032(12)
F6 0.233(11) 0.284(14) 0.058(7) 0.017(10) -0.032(8) 0.048(11)
F4' 0.261(16) 0.241(11) 0.042(6) -0.013(7) 0.008(9) 0.066(10)
F5' 0.268(15) 0.218(12) 0.109(8) 0.093(9) 0.012(11) 0.089(12)
F6' 0.268(13) 0.207(13) 0.140(10) 0.054(10) 0.086(11) 0.041(10)

loop_
_atom_type_symbol
_atom_type_description
_atom_type_scat_dispersion_real
_atom_type_scat_dispersion_imag
_atom_type_scat_source
C C 0.0033 0.0016 'International Tables Vol C Tables 4.2.6.8 and 6.1.1.4'
H H 0.0000 0.0000 'International Tables Vol C Tables 4.2.6.8 and 6.1.1.4'
N N 0.0061 0.0033 'International Tables Vol C Tables 4.2.6.8 and 6.1.1.4'
O O 0.0106 0.0060 'International Tables Vol C Tables 4.2.6.8 and 6.1.1.4'
F F 0.0171 0.0103 'International Tables Vol C Tables 4.2.6.8 and 6.1.1.4'
P P 0.1023 0.0942 'International Tables Vol C Tables 4.2.6.8 and 6.1.1.4'
Cl Cl 0.1484 0.1585 'International Tables Vol C Tables 4.2.6.8 and 6.1.1.4'
Ag Ag -0.8971 1.1015 'International Tables Vol C Tables 4.2.6.8 and 6.1.1.4'
Pt Pt -1.7033 8.3905 'International Tables Vol C Tables 4.2.6.8 and 6.1.1.4'

loop_
_geom_angle_atom_site_label_1
_geom_angle_atom_site_label_2
_geom_angle_atom_site_label_3
_geom_angle
C74 Pt1 C65 169.4(3)
C74 Pt1 P5 88.14(17)
C65 Pt1 P5 93.36(15)
C74 Pt1 P2 94.40(17)
C65 Pt1 P2 85.25(15)
P5 Pt1 P2 173.42(8)
C74 Pt1 Ag1 124.66(17)
C65 Pt1 Ag1 65.9(2)
P5 Pt1 Ag1 81.25(5)
P2 Pt1 Ag1 92.33(5)
C74 Pt1 Ag2 61.78(17)
C65 Pt1 Ag2 107.6(2)
P5 Pt1 Ag2 94.73(5)
P2 Pt1 Ag2 91.82(6)
Ag1 Pt1 Ag2 171.988(16)
P3 Ag1 P6 162.74(6)
P3 Ag1 Pt1 90.47(4)
P6 Ag1 Pt1 96.60(4)
P1 Ag2 P4 144.25(5)
P1 Ag2 O5 99.2(2)
P4 Ag2 O5 105.58(18)
P1 Ag2 Pt1 87.79(5)
P4 Ag2 Pt1 84.19(4)
O5 Ag2 Pt1 148.91(17)
O2 Cl1 O3 110.4(7)
O2 Cl1 O4 114.0(6)
O3 Cl1 O4 117.5(5)
O2 Cl1 O1 107.2(9)
O3 Cl1 O1 100.5(6)
O4 Cl1 O1 105.7(6)
O6 Cl2 O8 107.9(10)
O6 Cl2 O7 113.4(8)
O8 Cl2 O7 99.0(6)
O6 Cl2 O5 111.1(6)
O8 Cl2 O5 106.5(6)
O7 Cl2 O5 117.5(7)
C5 P1 C11 105.1(3)
C5 P1 C1 102.8(3)
C11 P1 C1 103.4(3)
C5 P1 Ag2 117.4(2)
C11 P1 Ag2 113.75(17)
C1 P1 Ag2 112.9(2)
C17 P2 C2 102.6(3)
C17 P2 C1 106.9(3)
C2 P2 C1 103.9(3)
C17 P2 Pt1 122.0(2)
C2 P2 Pt1 112.0(2)
C1 P2 Pt1 108.0(2)
C29 P3 C23 107.5(4)
C29 P3 C2 104.2(3)
C23 P3 C2 104.9(3)
C29 P3 Ag1 124.0(2)
C23 P3 Ag1 106.0(2)
C2 P3 Ag1 108.8(2)
C35 P4 C41 107.2(3)
C35 P4 C3 106.1(3)
C41 P4 C3 99.9(3)
C35 P4 Ag2 109.4(2)
C41 P4 Ag2 121.88(18)
C3 P4 Ag2 111.1(2)
C3 P5 C47 104.0(3)
C3 P5 C4 105.4(3)
C47 P5 C4 102.8(3)
C3 P5 Pt1 114.7(2)
C47 P5 Pt1 113.7(2)
C4 P5 Pt1 114.8(2)
C59 P6 C53 105.9(3)
C59 P6 C4 105.0(3)
C53 P6 C4 104.9(3)
C59 P6 Ag1 111.4(2)
C53 P6 Ag1 121.0(2)
C4 P6 Ag1 107.4(2)
Cl2 O5 Ag2 132.7(5)
P2 C1 P1 113.4(3)
P2 C2 P3 114.3(3)
P5 C3 P4 114.6(3)
P5 C4 P6 109.8(3)
C6 C5 C10 116.6(7)
C6 C5 P1 120.2(6)
C10 C5 P1 123.1(6)
C5 C6 C7 120.7(9)
C8 C7 C6 117.9(10)
C9 C8 C7 120.1(10)
C10 C9 C8 120.7(11)
C9 C10 C5 123.4(9)
C12 C11 C16 120.0
C12 C11 P1 121.2(3)
C16 C11 P1 118.5(3)
C13 C12 C11 120.0
C14 C13 C12 120.0
C13 C14 C15 120.0
C14 C15 C16 120.0
C15 C16 C11 120.0
C22 C17 C18 118.6(6)
C22 C17 P2 121.8(5)
C18 C17 P2 119.5(5)
C19 C18 C17 120.6(7)
C20 C19 C18 119.3(8)
C21 C20 C19 122.5(8)
C20 C21 C22 121.3(8)
C21 C22 C17 117.8(7)
C24 C23 C28 118.5(7)
C24 C23 P3 121.7(6)
C28 C23 P3 119.4(6)
C23 C24 C25 122.2(9)
C26 C25 C24 118.4(9)
C25 C26 C27 121.2(9)
C28 C27 C26 121.3(9)
C27 C28 C23 118.4(9)
C30 C29 C34 117.9(7)
C30 C29 P3 121.0(6)
C34 C29 P3 121.1(6)
C29 C30 C31 116.6(9)
C30 C31 C32 121.3(9)
C33 C32 C31 118.9(9)
C32 C33 C34 124.6(10)
C33 C34 C29 120.6(8)
C40 C35 C36 118.8(6)
C40 C35 P4 117.3(6)
C36 C35 P4 123.9(5)
C37 C36 C35 119.4(7)
C38 C37 C36 122.0(8)
C37 C38 C39 122.0(8)
C38 C39 C40 116.4(8)
C35 C40 C39 121.1(7)
C42 C41 C46 120.0
C42 C41 P4 118.0(3)
C46 C41 P4 122.0(3)
C41 C42 C43 120.0
C44 C43 C42 120.0
C43 C44 C45 120.0
C46 C45 C44 120.0
C45 C46 C41 120.0
C48 C47 C52 120.7(6)
C48 C47 P5 121.1(5)
C52 C47 P5 118.1(5)
C47 C48 C49 120.0(7)
C50 C49 C48 118.6(8)
C51 C50 C49 119.8(7)
C50 C51 C52 121.8(7)
C47 C52 C51 119.0(7)
C54 C53 C58 117.5(7)
C54 C53 P6 118.0(6)
C58 C53 P6 124.3(6)
C53 C54 C55 119.7(8)
C56 C55 C54 121.6(9)
C55 C56 C57 118.8(8)
C58 C57 C56 120.2(9)
C57 C58 C53 122.1(8)
C64 C59 C60 118.6(7)
C64 C59 P6 122.2(6)
C60 C59 P6 119.2(6)
C61 C60 C59 124.2(9)
C60 C61 C62 118.6(10)
C63 C62 C61 121.3(9)
C62 C63 C64 121.1(10)
C59 C64 C63 116.3(9)
C66 C65 Pt1 175.6(6)
C65 C66 C67 176.4(7)
C72 C67 C68 119.8(6)
C72 C67 C66 122.0(6)
C68 C67 C66 118.0(6)
C69 C68 C67 120.7(9)
C70 C69 C68 120.4(10)
C69 C70 C71 120.2(8)
C69 C70 C73 125.2(13)
C71 C70 C73 114.4(13)
C70 C71 C72 122.0(8)
C67 C72 C71 116.5(7)
F3' C73 F3 121.0(14)
F3' C73 F2 39.3(11)
F3 C73 F2 111.2(13)
F3' C73 F1' 109.6(12)
F3 C73 F1' 38.2(10)
F2 C73 F1' 81.0(13)
F3' C73 F2' 107.5(11)
F3 C73 F2' 64.6(10)
F2 C73 F2' 141.9(11)
F1' C73 F2' 102.8(9)
F3' C73 F1 64.3(10)
F3 C73 F1 108.0(11)
F2 C73 F1 103.5(9)
F1' C73 F1 140.0(11)
F2' C73 F1 50.0(9)
F3' C73 C70 116.3(10)
F3 C73 C70 119.7(11)
F2 C73 C70 100.9(10)
F1' C73 C70 105.7(11)
F2' C73 C70 114.0(12)
F1 C73 C70 112.2(12)
C75 C74 Pt1 173.6(6)
C74 C75 C76 171.3(8)
C77 C76 C81 120.0
C77 C76 C75 120.3(5)
C81 C76 C75 119.5(5)
C76 C77 C78 120.0
C77 C78 C79 120.0
C80 C79 C78 120.0
C80 C79 C82 119.3(4)
C78 C79 C82 120.7(4)
C79 C80 C81 120.0
C80 C81 C76 120.0
F5 C82 F5' 124.3(12)
F5 C82 F4' 37.6(10)
F5' C82 F4' 112.8(8)
F5 C82 F4 113.3(8)
F5' C82 F4 38.7(10)
F4' C82 F4 130.0(11)
F5 C82 F6' 64.4(10)
F5' C82 F6' 103.1(8)
F4' C82 F6' 101.6(8)
F4 C82 F6' 66.1(10)
F5 C82 F6 102.0(8)
F5' C82 F6 61.8(10)
F4' C82 F6 66.5(10)
F4 C82 F6 100.1(8)
F6' C82 F6 150.8(8)
F5 C82 C79 118.9(9)
F5' C82 C79 116.8(9)
F4' C82 C79 115.6(8)
F4 C82 C79 114.4(8)
F6' C82 C79 104.3(7)
F6 C82 C79 104.9(7)

loop_
_geom_bond_atom_site_label_1
_geom_bond_atom_site_label_2
_geom_bond_distance
Pt1 C74 1.996(6)
Pt1 C65 2.028(5)
Pt1 P5 2.2977(14)
Pt1 P2 2.3212(13)
Pt1 Ag1 2.9469(6)
Pt1 Ag2 3.0221(6)
Ag1 P3 2.3911(17)
Ag1 P6 2.4004(17)
Ag2 P1 2.4626(17)
Ag2 P4 2.4631(16)
Ag2 O5 2.539(6)
Cl1 O2 1.274(8)
Cl1 O3 1.387(8)
Cl1 O4 1.392(7)
Cl1 O1 1.415(11)
Cl2 O6 1.370(9)
Cl2 O8 1.405(8)
Cl2 O7 1.418(8)
Cl2 O5 1.428(7)
P1 C5 1.805(7)
P1 C11 1.812(4)
P1 C1 1.839(7)
P2 C17 1.796(6)
P2 C2 1.823(7)
P2 C1 1.827(7)
P3 C29 1.806(7)
P3 C23 1.823(7)
P3 C2 1.833(7)
P4 C35 1.811(6)
P4 C41 1.829(4)
P4 C3 1.853(6)
P5 C3 1.817(6)
P5 C47 1.827(6)
P5 C4 1.838(6)
P6 C59 1.806(7)
P6 C53 1.820(7)
P6 C4 1.855(6)
C5 C6 1.361(9)
C5 C10 1.374(10)
C6 C7 1.446(11)
C7 C8 1.371(14)
C8 C9 1.340(14)
C9 C10 1.338(11)
C11 C12 1.3900
C11 C16 1.3900
C12 C13 1.3900
C13 C14 1.3900
C14 C15 1.3900
C15 C16 1.3900
C17 C22 1.406(8)
C17 C18 1.417(8)
C18 C19 1.365(9)
C19 C20 1.349(10)
C20 C21 1.336(11)
C21 C22 1.396(9)
C23 C24 1.352(10)
C23 C28 1.400(11)
C24 C25 1.375(10)
C25 C26 1.329(13)
C26 C27 1.359(12)
C27 C28 1.355(11)
C29 C30 1.389(9)
C29 C34 1.407(9)
C30 C31 1.394(11)
C31 C32 1.414(13)
C32 C33 1.231(12)
C33 C34 1.329(11)
C35 C40 1.368(9)
C35 C36 1.415(9)
C36 C37 1.357(9)
C37 C38 1.331(12)
C38 C39 1.391(12)
C39 C40 1.436(9)
C41 C42 1.3900
C41 C46 1.3900
C42 C43 1.3900
C43 C44 1.3900
C44 C45 1.3900
C45 C46 1.3900
C47 C48 1.355(8)
C47 C52 1.392(8)
C48 C49 1.456(10)
C49 C50 1.397(12)
C50 C51 1.356(11)
C51 C52 1.410(9)
C53 C54 1.360(9)
C53 C58 1.403(9)
C54 C55 1.388(10)
C55 C56 1.364(12)
C56 C57 1.364(12)
C57 C58 1.343(10)
C59 C64 1.359(10)
C59 C60 1.405(10)
C60 C61 1.323(10)
C61 C62 1.368(13)
C62 C63 1.322(14)
C63 C64 1.482(11)
C65 C66 1.175(7)
C66 C67 1.455(7)
C67 C72 1.361(8)
C67 C68 1.450(10)
C68 C69 1.356(11)
C69 C70 1.345(15)
C70 C71 1.379(14)
C70 C73 1.514(7)
C71 C72 1.440(10)
C73 F3' 1.282(12)
C73 F3 1.295(13)
C73 F2 1.335(14)
C73 F1' 1.365(15)
C73 F2' 1.375(14)
C73 F1 1.382(14)
C74 C75 1.185(8)
C75 C76 1.432(7)
C76 C77 1.3900
C76 C81 1.3900
C77 C78 1.3900
C78 C79 1.3900
C79 C80 1.3900
C79 C82 1.515(5)
C80 C81 1.3900
C82 F5 1.274(12)
C82 F5' 1.284(12)
C82 F4' 1.313(12)
C82 F4 1.316(11)
C82 F6' 1.473(13)
C82 F6 1.499(13)

loop_
_platon_squeeze_void_nr
_platon_squeeze_void_average_x
_platon_squeeze_void_average_y
_platon_squeeze_void_average_z
_platon_squeeze_void_volume
_platon_squeeze_void_count_electrons
_platon_squeeze_void_content
1 0.155 -0.073 0.402 208 41 ' '
2 -0.155 0.427 0.598 207 41 ' '
3 0.100 0.271 0.976 7 4 ' '
4 0.900 0.771 0.024 7 4 ' '
